data_4332521
loop_
_publ_author_name
'Huang, Bor-Hunn'
'Ko, Bao-Tsan'
'Athar, Taimur'
'Lin, Chu-Chieh'

_publ_section_title
;
 Synthesis, Characterization, and Structural Determination of Polynuclear
 Lithium Aggregates and Factors Affecting Their Aggregation
;
_journal_issue 18
_journal_name_full 'Inorganic Chemistry'
_journal_page_first 7348
_journal_page_last 7356
_journal_paper_doi 10.1021/ic060467w
_journal_volume 45
_journal_year 2006
_chemical_formula_sum 'C55 H105 Li3 N9 O6 P3'
_chemical_formula_weight 1102.21
_chemical_name_systematic
; 
 ? 
;
_space_group_IT_number 2
_symmetry_cell_setting triclinic
_symmetry_space_group_name_Hall '-P 1'
_symmetry_space_group_name_H-M 'P -1'
_atom_sites_solution_hydrogens geom
_atom_sites_solution_primary direct
_atom_sites_solution_secondary difmap
_audit_creation_method SHELXL-97
_cell_angle_alpha 79.727(2)
_cell_angle_beta 78.357(2)
_cell_angle_gamma 84.433(2)
_cell_formula_units_Z 2
_cell_length_a 11.3654(9)
_cell_length_b 13.9750(10)
_cell_length_c 22.8886(18)
_cell_measurement_reflns_used 3202
_cell_measurement_temperature 293(2)
_cell_measurement_theta_max 20.418
_cell_measurement_theta_min 2.234
_cell_volume 3496.5(5)
_computing_cell_refinement 'Bruker SMART'
_computing_data_collection 'Bruker SMART'
_computing_data_reduction 'Bruker SHELXTL'
_computing_molecular_graphics 'Bruker SHELXTL'
_computing_publication_material 'Bruker SHELXTL'
_computing_structure_refinement 'SHELXL-97 (Sheldrick, 1997)'
_computing_structure_solution 'SHELXS-97 (Sheldrick, 1990)'
_diffrn_ambient_temperature 293(2)
_diffrn_measured_fraction_theta_full 0.987
_diffrn_measured_fraction_theta_max 0.987
_diffrn_measurement_device_type 'CCD area detector'
_diffrn_measurement_method 'phi and omega scans'
_diffrn_radiation_monochromator graphite
_diffrn_radiation_source 'fine-focus sealed tube'
_diffrn_radiation_type MoK\a
_diffrn_radiation_wavelength 0.71073
_diffrn_reflns_av_R_equivalents 0.0406
_diffrn_reflns_av_sigmaI/netI 0.0993
_diffrn_reflns_limit_h_max 13
_diffrn_reflns_limit_h_min -13
_diffrn_reflns_limit_k_max 15
_diffrn_reflns_limit_k_min -17
_diffrn_reflns_limit_l_max 27
_diffrn_reflns_limit_l_min -28
_diffrn_reflns_number 20007
_diffrn_reflns_theta_full 26.02
_diffrn_reflns_theta_max 26.02
_diffrn_reflns_theta_min 1.83
_exptl_absorpt_coefficient_mu 0.132
_exptl_absorpt_correction_T_max 1.000
_exptl_absorpt_correction_T_min 0.678
_exptl_absorpt_correction_type SADABS
_exptl_crystal_colour colorless
_exptl_crystal_density_diffrn 1.047
_exptl_crystal_density_method 'not measured'
_exptl_crystal_description parallelpiped
_exptl_crystal_F_000 1200
_exptl_crystal_size_max 0.70
_exptl_crystal_size_mid 0.51
_exptl_crystal_size_min 0.22
_refine_diff_density_max 0.609
_refine_diff_density_min -0.384
_refine_diff_density_rms 0.055
_refine_ls_extinction_method none
_refine_ls_goodness_of_fit_ref 1.079
_refine_ls_hydrogen_treatment mixed
_refine_ls_matrix_type full
_refine_ls_number_parameters 685
_refine_ls_number_reflns 13572
_refine_ls_number_restraints 0
_refine_ls_restrained_S_all 1.079
_refine_ls_R_factor_all 0.1998
_refine_ls_R_factor_gt 0.0849
_refine_ls_shift/su_max 0.360
_refine_ls_shift/su_mean 0.019
_refine_ls_structure_factor_coef Fsqd
_refine_ls_weighting_details 'calc w=1/[\s^2^(Fo^2^)+(0.1000P)^2^+0.0000P] where P=(Fo^2^+2Fc^2^)/3'
_refine_ls_weighting_scheme calc
_refine_ls_wR_factor_gt 0.2116
_refine_ls_wR_factor_ref 0.2507
_reflns_number_gt 4905
_reflns_number_total 13572
_reflns_threshold_expression >2sigma(I)
_cod_data_source_file ic060467wsup6.cif
_cod_data_source_block 9
_cod_depositor_comments
;
The following automatic conversions were performed:

'_symmetry_cell_setting' value 'Triclinic' changed to 'triclinic'
according to /home/saulius/struct/CIF-dictionaries/cif_core.dic
dictionary named 'cif_core.dic' version 2.4.2 from 2011-04-26.

Automatic conversion script
Id: cif_fix_values 1891 2012-01-12 08:04:46Z andrius 
;
_cod_original_sg_symbol_H-M P-1
_cod_database_code 4332521

loop_
_symmetry_equiv_pos_as_xyz
'x, y, z'
'-x, -y, -z'

loop_
_atom_site_label
_atom_site_type_symbol
_atom_site_fract_x
_atom_site_fract_y
_atom_site_fract_z
_atom_site_U_iso_or_equiv
_atom_site_adp_type
_atom_site_occupancy
_atom_site_symmetry_multiplicity
_atom_site_calc_flag
_atom_site_refinement_flags
Li1 Li 0.6725(6) 0.2203(5) 0.1712(3) 0.0656(17) Uani 1 1 d .
Li2 Li 0.5363(7) 0.3521(5) 0.2186(3) 0.078(2) Uani 1 1 d .
Li3 Li 0.4624(6) 0.1502(5) 0.2111(3) 0.078(2) Uani 1 1 d .
P1 P 0.84847(13) 0.25119(11) 0.03564(6) 0.0925(5) Uani 1 1 d .
P2 P 0.38393(13) 0.51585(11) 0.29192(8) 0.1012(5) Uani 1 1 d .
P3 P 0.21539(11) 0.03989(9) 0.27351(6) 0.0823(4) Uani 1 1 d .
O1 O 0.6175(2) 0.09621(17) 0.21480(11) 0.0582(7) Uani 1 1 d .
O2 O 0.6967(2) 0.30984(17) 0.22185(11) 0.0648(7) Uani 1 1 d .
O3 O 0.4922(2) 0.27398(18) 0.17033(12) 0.0704(8) Uani 1 1 d .
O4 O 0.7774(3) 0.2237(2) 0.09503(13) 0.0952(10) Uani 1 1 d .
O5 O 0.4479(3) 0.4430(3) 0.25969(17) 0.1189(12) Uani 1 1 d .
O6 O 0.3185(3) 0.0935(3) 0.24088(15) 0.1102(11) Uani 1 1 d .
N1 N 0.9896(5) 0.2513(6) 0.0370(3) 0.164(2) Uani 1 1 d .
N2 N 0.8362(5) 0.1812(5) -0.0122(2) 0.146(2) Uani 1 1 d .
N3 N 0.8071(6) 0.3616(4) 0.0055(3) 0.162(2) Uani 1 1 d .
N4 N 0.2704(6) 0.4805(8) 0.3335(4) 0.256(5) Uani 1 1 d .
N5 N 0.4623(4) 0.5639(4) 0.3275(3) 0.144(2) Uani 1 1 d .
N6 N 0.3371(7) 0.6094(5) 0.2422(4) 0.185(3) Uani 1 1 d .
N7 N 0.2337(5) -0.0150(3) 0.3404(2) 0.1109(14) Uani 1 1 d .
N8 N 0.1944(5) -0.0446(4) 0.2360(3) 0.1475(19) Uani 1 1 d .
N9 N 0.0938(4) 0.1060(4) 0.2816(3) 0.1334(18) Uani 1 1 d .
C1 C 0.6544(3) 0.0390(3) 0.26138(17) 0.0530(9) Uani 1 1 d .
C2 C 0.7019(3) -0.0573(3) 0.25703(17) 0.0597(10) Uani 1 1 d .
C3 C 0.7319(4) -0.1149(3) 0.3082(2) 0.0694(11) Uani 1 1 d .
H3A H 0.7620 -0.1786 0.3053 0.083 Uiso 1 1 calc R
C4 C 0.7203(4) -0.0845(3) 0.36369(19) 0.0702(12) Uani 1 1 d .
C5 C 0.6775(4) 0.0099(3) 0.36651(18) 0.0686(11) Uani 1 1 d .
H5A H 0.6702 0.0331 0.4028 0.082 Uiso 1 1 calc R
C6 C 0.6440(3) 0.0730(3) 0.31692(17) 0.0554(10) Uani 1 1 d .
C7 C 0.5920(3) 0.1758(3) 0.32354(17) 0.0589(10) Uani 1 1 d .
H7A H 0.5607 0.2009 0.2865 0.071 Uiso 1 1 calc R
C8 C 0.6825(3) 0.2475(3) 0.32626(17) 0.0553(10) Uani 1 1 d .
C9 C 0.7141(4) 0.2519(3) 0.38061(18) 0.0678(11) Uani 1 1 d .
H9A H 0.6826 0.2080 0.4144 0.081 Uiso 1 1 calc R
C10 C 0.7914(4) 0.3196(3) 0.38731(19) 0.0706(11) Uani 1 1 d .
C11 C 0.8369(4) 0.3817(3) 0.3356(2) 0.0684(11) Uani 1 1 d .
H11A H 0.8893 0.4270 0.3386 0.082 Uiso 1 1 calc R
C12 C 0.8094(3) 0.3811(3) 0.27887(19) 0.0621(10) Uani 1 1 d .
C13 C 0.7298(3) 0.3126(3) 0.27337(18) 0.0562(10) Uani 1 1 d .
C14 C 0.7163(5) -0.0982(3) 0.19826(19) 0.0793(13) Uani 1 1 d .
C15 C 0.8003(5) -0.0360(3) 0.1481(2) 0.1157(19) Uani 1 1 d .
H15A H 0.8774 -0.0370 0.1593 0.174 Uiso 1 1 calc R
H15B H 0.7664 0.0299 0.1423 0.174 Uiso 1 1 calc R
H15C H 0.8098 -0.0619 0.1111 0.174 Uiso 1 1 calc R
C16 C 0.5920(6) -0.0987(4) 0.1810(2) 0.1177(19) Uani 1 1 d .
H16A H 0.5539 -0.0341 0.1783 0.177 Uiso 1 1 calc R
H16B H 0.5427 -0.1421 0.2113 0.177 Uiso 1 1 calc R
H16C H 0.6020 -0.1202 0.1426 0.177 Uiso 1 1 calc R
C17 C 0.7724(6) -0.2024(3) 0.2017(2) 0.118(2) Uani 1 1 d .
H17A H 0.8508 -0.2046 0.2117 0.177 Uiso 1 1 calc R
H17B H 0.7793 -0.2232 0.1634 0.177 Uiso 1 1 calc R
H17C H 0.7222 -0.2447 0.2323 0.177 Uiso 1 1 calc R
C18 C 0.7456(5) -0.1546(4) 0.4208(2) 0.0938(15) Uani 1 1 d .
C19 C 0.6311(7) -0.2072(6) 0.4502(3) 0.192(4) Uani 1 1 d .
H19A H 0.6449 -0.2513 0.4857 0.288 Uiso 1 1 calc R
H19B H 0.6099 -0.2430 0.4221 0.288 Uiso 1 1 calc R
H19C H 0.5666 -0.1602 0.4611 0.288 Uiso 1 1 calc R
C20 C 0.8440(8) -0.2308(6) 0.4049(3) 0.215(4) Uani 1 1 d .
H20A H 0.9174 -0.1999 0.3866 0.322 Uiso 1 1 calc R
H20B H 0.8218 -0.2666 0.3771 0.322 Uiso 1 1 calc R
H20C H 0.8558 -0.2746 0.4410 0.322 Uiso 1 1 calc R
C21 C 0.7761(9) -0.1040(5) 0.4667(3) 0.203(4) Uani 1 1 d .
H21A H 0.8488 -0.0712 0.4501 0.305 Uiso 1 1 calc R
H21B H 0.7877 -0.1508 0.5016 0.305 Uiso 1 1 calc R
H21C H 0.7117 -0.0573 0.4781 0.305 Uiso 1 1 calc R
C22 C 0.4822(4) 0.1757(3) 0.3753(2) 0.0852(13) Uani 1 1 d .
H22A H 0.4269 0.1307 0.3712 0.128 Uiso 1 1 calc R
H22B H 0.4431 0.2399 0.3737 0.128 Uiso 1 1 calc R
H22C H 0.5080 0.1564 0.4134 0.128 Uiso 1 1 calc R
C23 C 0.8192(5) 0.3236(4) 0.4491(2) 0.0978(16) Uani 1 1 d .
C24 C 0.7105(8) 0.3175(8) 0.4973(3) 0.234(5) Uani 1 1 d .
H24A H 0.6550 0.3721 0.4888 0.351 Uiso 1 1 calc R
H24B H 0.7328 0.3184 0.5355 0.351 Uiso 1 1 calc R
H24C H 0.6730 0.2581 0.4990 0.351 Uiso 1 1 calc R
C25 C 0.9062(11) 0.2384(8) 0.4650(4) 0.267(6) Uani 1 1 d .
H25A H 0.9235 0.2396 0.5042 0.401 Uiso 1 1 calc R
H25B H 0.9794 0.2431 0.4354 0.401 Uiso 1 1 calc R
H25C H 0.8708 0.1786 0.4654 0.401 Uiso 1 1 calc R
C26 C 0.8859(9) 0.4092(7) 0.4500(3) 0.217(5) Uani 1 1 d .
H26A H 0.8368 0.4678 0.4411 0.326 Uiso 1 1 calc R
H26B H 0.9587 0.4098 0.4202 0.326 Uiso 1 1 calc R
H26C H 0.9055 0.4053 0.4893 0.326 Uiso 1 1 calc R
C27 C 0.8599(4) 0.4556(3) 0.2235(2) 0.0808(13) Uani 1 1 d .
C28 C 0.9424(6) 0.5255(4) 0.2395(3) 0.132(2) Uani 1 1 d .
H28A H 0.8968 0.5614 0.2696 0.198 Uiso 1 1 calc R
H28B H 0.9732 0.5701 0.2039 0.198 Uiso 1 1 calc R
H28C H 1.0082 0.4883 0.2550 0.198 Uiso 1 1 calc R
C29 C 0.7583(5) 0.5190(3) 0.1981(2) 0.0965(15) Uani 1 1 d .
H29A H 0.7056 0.4781 0.1873 0.145 Uiso 1 1 calc R
H29B H 0.7919 0.5632 0.1629 0.145 Uiso 1 1 calc R
H29C H 0.7137 0.5553 0.2281 0.145 Uiso 1 1 calc R
C30 C 0.9369(5) 0.4014(4) 0.1741(2) 0.1148(18) Uani 1 1 d .
H30A H 0.8882 0.3580 0.1627 0.172 Uiso 1 1 calc R
H30B H 1.0031 0.3646 0.1895 0.172 Uiso 1 1 calc R
H30C H 0.9672 0.4479 0.1393 0.172 Uiso 1 1 calc R
C31 C 0.4250(5) 0.3222(4) 0.1278(3) 0.1060(17) Uani 1 1 d .
H31A H 0.4568 0.3856 0.1120 0.127 Uiso 1 1 calc R
H31B H 0.3429 0.3333 0.1487 0.127 Uiso 1 1 calc R
C32 C 0.4214(5) 0.2745(7) 0.0772(3) 0.123(2) Uani 1 1 d .
C33 C 0.4123(8) 0.3284(10) 0.0237(5) 0.240(6) Uani 1 1 d .
H33A H 0.4022 0.3954 0.0229 0.288 Uiso 1 1 calc R
C34 C 0.416(2) 0.296(2) -0.0320(10) 0.40(2) Uani 1 1 d .
H34A H 0.4257 0.3345 -0.0701 0.476 Uiso 1 1 calc R
C35 C 0.4029(15) 0.2005(18) -0.0194(6) 0.291(14) Uani 1 1 d .
H35A H 0.3807 0.1749 -0.0501 0.349 Uiso 1 1 calc R
C36 C 0.4164(13) 0.1322(12) 0.0312(6) 0.321(9) Uani 1 1 d .
H36A H 0.4163 0.0652 0.0328 0.385 Uiso 1 1 calc R
C37 C 0.4303(12) 0.1768(8) 0.0803(4) 0.245(6) Uani 1 1 d .
H37A H 0.4461 0.1376 0.1155 0.294 Uiso 1 1 calc R
C38 C 1.0652(10) 0.3257(11) -0.0037(7) 0.409(11) Uani 1 1 d .
H38A H 1.1462 0.3149 0.0032 0.613 Uiso 1 1 calc R
H38B H 1.0338 0.3894 0.0041 0.613 Uiso 1 1 calc R
H38C H 1.0644 0.3210 -0.0450 0.613 Uiso 1 1 calc R
C39 C 1.0431(7) 0.1873(7) 0.0802(5) 0.212(4) Uani 1 1 d .
H39A H 1.1272 0.1983 0.0738 0.319 Uiso 1 1 calc R
H39B H 1.0340 0.1213 0.0762 0.319 Uiso 1 1 calc R
H39C H 1.0048 0.1985 0.1200 0.319 Uiso 1 1 calc R
C40 C 0.7314(11) 0.1317(10) -0.0086(5) 0.310(8) Uani 1 1 d .
H40A H 0.7430 0.0950 -0.0412 0.465 Uiso 1 1 calc R
H40B H 0.6640 0.1782 -0.0113 0.465 Uiso 1 1 calc R
H40C H 0.7162 0.0883 0.0293 0.465 Uiso 1 1 calc R
C41 C 0.9279(12) 0.1425(13) -0.0494(7) 0.453(14) Uani 1 1 d .
H41A H 0.8969 0.1038 -0.0729 0.679 Uiso 1 1 calc R
H41B H 0.9807 0.1022 -0.0260 0.679 Uiso 1 1 calc R
H41C H 0.9715 0.1938 -0.0759 0.679 Uiso 1 1 calc R
C42 C 0.7925(14) 0.3897(10) -0.0567(5) 0.356(9) Uani 1 1 d .
H42A H 0.7689 0.4580 -0.0641 0.535 Uiso 1 1 calc R
H42B H 0.7316 0.3529 -0.0642 0.535 Uiso 1 1 calc R
H42C H 0.8673 0.3769 -0.0831 0.535 Uiso 1 1 calc R
C43 C 0.7537(10) 0.4338(5) 0.0428(4) 0.214(4) Uani 1 1 d .
H43A H 0.7367 0.4940 0.0174 0.321 Uiso 1 1 calc R
H43B H 0.8087 0.4440 0.0675 0.321 Uiso 1 1 calc R
H43C H 0.6803 0.4113 0.0681 0.321 Uiso 1 1 calc R
C44 C 0.1814(8) 0.5755(12) 0.3542(7) 0.448(14) Uani 1 1 d .
H44A H 0.1110 0.5526 0.3822 0.672 Uiso 1 1 calc R
H44B H 0.1580 0.6153 0.3192 0.672 Uiso 1 1 calc R
H44C H 0.2241 0.6133 0.3733 0.672 Uiso 1 1 calc R
C45 C 0.2340(8) 0.3861(7) 0.3423(7) 0.345(10) Uani 1 1 d .
H45A H 0.3023 0.3427 0.3308 0.518 Uiso 1 1 calc R
H45B H 0.1750 0.3837 0.3179 0.518 Uiso 1 1 calc R
H45C H 0.1995 0.3665 0.3841 0.518 Uiso 1 1 calc R
C46 C 0.4578(6) 0.6685(5) 0.3306(3) 0.159(3) Uani 1 1 d .
H46A H 0.5126 0.6794 0.3553 0.238 Uiso 1 1 calc R
H46B H 0.3776 0.6899 0.3479 0.238 Uiso 1 1 calc R
H46C H 0.4803 0.7044 0.2906 0.238 Uiso 1 1 calc R
C47 C 0.5382(7) 0.5024(5) 0.3643(3) 0.168(3) Uani 1 1 d .
H47A H 0.5786 0.5421 0.3832 0.253 Uiso 1 1 calc R
H47B H 0.5966 0.4653 0.3394 0.253 Uiso 1 1 calc R
H47C H 0.4896 0.4588 0.3949 0.253 Uiso 1 1 calc R
C48 C 0.2495(9) 0.6081(7) 0.2110(4) 0.210(4) Uani 1 1 d .
H48A H 0.2438 0.6690 0.1843 0.315 Uiso 1 1 calc R
H48B H 0.1743 0.5983 0.2385 0.315 Uiso 1 1 calc R
H48C H 0.2678 0.5560 0.1877 0.315 Uiso 1 1 calc R
C49 C 0.4423(12) 0.6575(7) 0.1868(5) 0.245(5) Uani 1 1 d .
H49A H 0.4063 0.7089 0.1610 0.367 Uiso 1 1 calc R
H49B H 0.4804 0.6081 0.1637 0.367 Uiso 1 1 calc R
H49C H 0.5012 0.6833 0.2034 0.367 Uiso 1 1 calc R
C50 C 0.1536(9) -0.0004(10) 0.3951(4) 0.286(7) Uani 1 1 d .
H50A H 0.1821 -0.0402 0.4288 0.429 Uiso 1 1 calc R
H50B H 0.0747 -0.0182 0.3938 0.429 Uiso 1 1 calc R
H50C H 0.1499 0.0669 0.3995 0.429 Uiso 1 1 calc R
C51 C 0.3521(6) -0.0658(4) 0.3482(3) 0.150(2) Uani 1 1 d .
H51A H 0.3490 -0.0936 0.3900 0.225 Uiso 1 1 calc R
H51B H 0.4136 -0.0200 0.3358 0.225 Uiso 1 1 calc R
H51C H 0.3701 -0.1166 0.3239 0.225 Uiso 1 1 calc R
C52 C 0.1271(13) -0.1297(8) 0.2659(6) 0.327(8) Uani 1 1 d .
H52A H 0.1257 -0.1716 0.2371 0.490 Uiso 1 1 calc R
H52B H 0.0461 -0.1088 0.2824 0.490 Uiso 1 1 calc R
H52C H 0.1652 -0.1647 0.2979 0.490 Uiso 1 1 calc R
C53 C 0.2324(10) -0.0370(7) 0.1733(4) 0.226(5) Uani 1 1 d .
H53A H 0.2127 -0.0940 0.1603 0.339 Uiso 1 1 calc R
H53B H 0.3178 -0.0312 0.1631 0.339 Uiso 1 1 calc R
H53C H 0.1925 0.0197 0.1535 0.339 Uiso 1 1 calc R
C54 C -0.0222(8) 0.0848(9) 0.2792(6) 0.305(7) Uani 1 1 d .
H54A H -0.0762 0.1411 0.2846 0.457 Uiso 1 1 calc R
H54B H -0.0477 0.0317 0.3107 0.457 Uiso 1 1 calc R
H54C H -0.0227 0.0669 0.2406 0.457 Uiso 1 1 calc R
C55 C 0.0896(12) 0.1972(9) 0.2863(8) 0.369(10) Uani 1 1 d .
H55A H 0.0076 0.2234 0.2908 0.554 Uiso 1 1 calc R
H55B H 0.1365 0.2321 0.2506 0.554 Uiso 1 1 calc R
H55C H 0.1216 0.2038 0.3210 0.554 Uiso 1 1 calc R

loop_
_atom_site_aniso_label
_atom_site_aniso_U_11
_atom_site_aniso_U_22
_atom_site_aniso_U_33
_atom_site_aniso_U_23
_atom_site_aniso_U_13
_atom_site_aniso_U_12
Li1 0.072(4) 0.070(4) 0.050(4) -0.012(3) 0.003(3) -0.011(4)
Li2 0.089(5) 0.069(5) 0.079(5) -0.028(4) -0.012(4) 0.009(4)
Li3 0.065(4) 0.087(5) 0.082(5) -0.022(4) -0.011(4) -0.003(4)
P1 0.0954(10) 0.1061(11) 0.0673(9) -0.0168(7) 0.0126(7) -0.0166(8)
P2 0.0804(9) 0.1046(11) 0.1341(13) -0.0713(10) -0.0196(9) 0.0132(9)
P3 0.0693(8) 0.0798(9) 0.0968(10) -0.0194(7) -0.0064(7) -0.0095(7)
O1 0.0693(17) 0.0532(16) 0.0522(16) -0.0120(13) -0.0111(13) 0.0008(13)
O2 0.0769(18) 0.0653(17) 0.0541(17) -0.0147(13) -0.0088(14) -0.0120(14)
O3 0.0767(18) 0.0661(18) 0.0726(19) -0.0188(14) -0.0212(16) 0.0038(15)
O4 0.109(2) 0.097(2) 0.064(2) -0.0158(16) 0.0224(18) -0.0107(19)
O5 0.102(2) 0.119(3) 0.149(3) -0.085(2) -0.008(2) 0.015(2)
O6 0.078(2) 0.133(3) 0.112(3) 0.007(2) -0.0094(19) -0.039(2)
N1 0.101(4) 0.226(7) 0.157(5) -0.015(5) -0.004(4) -0.041(4)
N2 0.124(4) 0.218(6) 0.111(4) -0.102(4) 0.013(3) -0.023(4)
N3 0.241(7) 0.118(5) 0.103(4) 0.018(3) -0.008(4) -0.019(4)
N4 0.141(5) 0.420(13) 0.253(8) -0.234(9) 0.075(5) -0.149(7)
N5 0.111(4) 0.152(5) 0.213(6) -0.127(4) -0.074(4) 0.048(3)
N6 0.179(6) 0.125(5) 0.301(10) -0.090(6) -0.137(7) 0.039(5)
N7 0.118(4) 0.111(3) 0.094(3) 0.003(3) -0.011(3) -0.012(3)
N8 0.162(5) 0.142(5) 0.157(5) -0.060(4) -0.026(4) -0.046(4)
N9 0.086(4) 0.103(4) 0.208(6) -0.044(3) -0.014(3) 0.017(3)
C1 0.052(2) 0.054(3) 0.051(3) -0.007(2) -0.0012(19) -0.0127(19)
C2 0.072(3) 0.051(3) 0.055(3) -0.008(2) -0.007(2) -0.005(2)
C3 0.069(3) 0.052(3) 0.082(3) -0.007(2) -0.008(2) -0.002(2)
C4 0.084(3) 0.060(3) 0.065(3) 0.000(2) -0.018(2) -0.011(2)
C5 0.081(3) 0.074(3) 0.051(3) -0.010(2) -0.007(2) -0.018(2)
C6 0.056(2) 0.056(3) 0.053(3) -0.010(2) -0.0040(19) -0.011(2)
C7 0.061(2) 0.062(3) 0.052(2) -0.0167(18) 0.0030(19) -0.012(2)
C8 0.060(2) 0.056(2) 0.051(3) -0.0210(19) -0.003(2) -0.008(2)
C9 0.076(3) 0.070(3) 0.056(3) -0.011(2) -0.006(2) -0.013(2)
C10 0.068(3) 0.087(3) 0.063(3) -0.023(2) -0.013(2) -0.010(3)
C11 0.063(3) 0.069(3) 0.081(3) -0.027(2) -0.014(2) -0.012(2)
C12 0.062(3) 0.057(3) 0.069(3) -0.015(2) -0.008(2) -0.012(2)
C13 0.058(2) 0.055(2) 0.056(3) -0.018(2) -0.007(2) 0.000(2)
C14 0.116(4) 0.055(3) 0.063(3) -0.016(2) -0.003(3) -0.001(3)
C15 0.160(5) 0.089(4) 0.077(3) -0.026(3) 0.031(3) 0.003(4)
C16 0.164(6) 0.105(4) 0.107(4) -0.049(3) -0.053(4) -0.008(4)
C17 0.182(6) 0.063(3) 0.100(4) -0.028(3) -0.004(4) 0.019(3)
C18 0.119(4) 0.082(3) 0.079(4) 0.008(3) -0.035(3) -0.011(3)
C19 0.215(8) 0.210(8) 0.132(6) 0.097(6) -0.061(6) -0.089(7)
C20 0.260(10) 0.210(8) 0.127(6) 0.024(5) -0.045(6) 0.141(8)
C21 0.369(13) 0.127(5) 0.158(7) 0.013(5) -0.186(8) -0.011(7)
C22 0.069(3) 0.095(3) 0.087(3) -0.035(3) 0.016(2) -0.012(3)
C23 0.104(4) 0.126(4) 0.078(4) -0.029(3) -0.031(3) -0.028(4)
C24 0.182(8) 0.472(16) 0.081(5) -0.104(7) 0.008(5) -0.144(9)
C25 0.386(16) 0.284(12) 0.194(9) -0.084(8) -0.214(11) 0.092(12)
C26 0.301(11) 0.290(11) 0.100(5) -0.042(6) -0.047(6) -0.175(9)
C27 0.079(3) 0.077(3) 0.086(3) -0.008(3) -0.012(3) -0.026(3)
C28 0.145(5) 0.127(5) 0.132(5) 0.004(4) -0.032(4) -0.079(4)
C29 0.117(4) 0.077(3) 0.095(4) 0.001(3) -0.026(3) -0.020(3)
C30 0.110(4) 0.118(4) 0.093(4) 0.001(3) 0.025(3) -0.015(3)
C31 0.133(5) 0.087(4) 0.112(4) -0.011(3) -0.069(4) 0.012(3)
C32 0.110(4) 0.184(7) 0.076(4) -0.003(5) -0.037(3) -0.008(5)
C33 0.171(8) 0.404(17) 0.108(7) 0.017(9) -0.037(7) 0.070(9)
C34 0.190(17) 0.79(6) 0.170(15) 0.01(2) -0.059(13) 0.05(2)
C35 0.145(8) 0.69(4) 0.072(8) -0.127(16) -0.006(7) -0.110(17)
C36 0.406(19) 0.45(2) 0.155(10) -0.177(13) 0.042(11) -0.235(16)
C37 0.458(18) 0.195(9) 0.106(6) -0.052(6) -0.042(8) -0.115(10)
C38 0.191(10) 0.44(2) 0.50(2) 0.126(18) 0.045(13) -0.177(13)
C39 0.138(7) 0.236(10) 0.253(11) 0.002(8) -0.068(7) 0.032(7)
C40 0.254(13) 0.49(2) 0.262(13) -0.239(14) -0.012(10) -0.126(13)
C41 0.267(14) 0.76(4) 0.45(2) -0.51(3) -0.044(14) 0.087(18)
C42 0.48(2) 0.383(18) 0.138(9) 0.098(10) -0.040(11) 0.025(16)
C43 0.327(13) 0.102(6) 0.236(10) -0.023(6) -0.133(9) 0.039(7)
C44 0.150(8) 0.68(3) 0.61(3) -0.57(3) 0.172(12) -0.164(12)
C45 0.110(6) 0.194(9) 0.60(2) 0.192(13) 0.019(10) -0.019(6)
C46 0.158(6) 0.156(6) 0.182(7) -0.073(5) -0.022(5) -0.050(5)
C47 0.165(6) 0.194(7) 0.185(7) -0.107(6) -0.095(6) 0.066(6)
C48 0.220(10) 0.242(10) 0.168(8) -0.008(7) -0.067(7) -0.006(8)
C49 0.286(14) 0.219(10) 0.228(11) -0.010(8) -0.054(10) -0.045(10)
C50 0.225(10) 0.475(19) 0.104(7) 0.005(9) 0.014(7) 0.053(11)
C51 0.161(6) 0.111(5) 0.171(7) 0.001(4) -0.054(5) 0.021(5)
C52 0.45(2) 0.227(11) 0.325(15) -0.133(10) 0.035(13) -0.209(13)
C53 0.327(13) 0.252(10) 0.137(7) -0.113(7) -0.080(8) 0.020(9)
C54 0.092(6) 0.304(14) 0.52(2) -0.071(14) -0.085(9) 0.020(8)
C55 0.297(16) 0.200(12) 0.62(3) -0.170(16) -0.082(17) 0.116(12)

loop_
_atom_type_symbol
_atom_type_description
_atom_type_scat_dispersion_real
_atom_type_scat_dispersion_imag
_atom_type_scat_source
C C 0.0033 0.0016 'International Tables Vol C Tables 4.2.6.8 and 6.1.1.4'
H H 0.0000 0.0000 'International Tables Vol C Tables 4.2.6.8 and 6.1.1.4'
Li Li -0.0003 0.0001 'International Tables Vol C Tables 4.2.6.8 and 6.1.1.4'
N N 0.0061 0.0033 'International Tables Vol C Tables 4.2.6.8 and 6.1.1.4'
O O 0.0106 0.0060 'International Tables Vol C Tables 4.2.6.8 and 6.1.1.4'
P P 0.1023 0.0942 'International Tables Vol C Tables 4.2.6.8 and 6.1.1.4'

loop_
_geom_angle_atom_site_label_1
_geom_angle_atom_site_label_2
_geom_angle_atom_site_label_3
_geom_angle
O4 Li1 O2 117.5(3)
O4 Li1 O1 118.7(4)
O2 Li1 O1 114.4(3)
O4 Li1 O3 116.8(3)
O2 Li1 O3 92.9(3)
O1 Li1 O3 90.2(3)
O4 Li1 Li2 131.6(4)
O2 Li1 Li2 47.2(2)
O1 Li1 Li2 107.2(3)
O3 Li1 Li2 45.7(2)
O4 Li1 Li3 131.0(4)
O2 Li1 Li3 109.3(3)
O1 Li1 Li3 45.6(2)
O3 Li1 Li3 44.5(2)
Li2 Li1 Li3 73.2(3)
O5 Li2 O3 130.5(4)
O5 Li2 O2 125.5(4)
O3 Li2 O2 103.8(3)
O5 Li2 Li1 173.4(4)
O3 Li2 Li1 55.0(2)
O2 Li2 Li1 48.8(2)
O5 Li2 C13 102.3(3)
O3 Li2 C13 124.6(3)
O2 Li2 C13 26.04(15)
Li1 Li2 C13 71.4(2)
O5 Li2 C31 109.8(4)
O3 Li2 C31 27.39(17)
O2 Li2 C31 122.7(3)
Li1 Li2 C31 76.6(3)
C13 Li2 C31 147.8(3)
O5 Li2 Li3 127.2(4)
O3 Li2 Li3 33.8(2)
O2 Li2 Li3 94.2(3)
Li1 Li2 Li3 54.3(2)
C13 Li2 Li3 103.7(3)
C31 Li2 Li3 58.3(2)
O6 Li3 O3 129.8(4)
O6 Li3 O1 128.6(4)
O3 Li3 O1 101.7(4)
O6 Li3 Li1 176.5(4)
O3 Li3 Li1 53.7(2)
O1 Li3 Li1 47.9(2)
O6 Li3 Li2 130.1(4)
O3 Li3 Li2 34.0(2)
O1 Li3 Li2 91.2(3)
Li1 Li3 Li2 52.5(2)
O4 P1 N1 112.3(3)
O4 P1 N2 113.6(3)
N1 P1 N2 107.2(3)
O4 P1 N3 111.1(3)
N1 P1 N3 106.5(4)
N2 P1 N3 105.7(3)
O5 P2 N4 112.5(4)
O5 P2 N5 114.3(2)
N4 P2 N5 110.3(3)
O5 P2 N6 109.1(3)
N4 P2 N6 105.1(6)
N5 P2 N6 104.7(3)
O6 P3 N9 113.3(3)
O6 P3 N7 112.6(2)
N9 P3 N7 107.7(3)
O6 P3 N8 109.6(3)
N9 P3 N8 106.4(3)
N7 P3 N8 106.9(3)
C1 O1 Li3 127.3(3)
C1 O1 Li1 129.8(3)
Li3 O1 Li1 86.4(3)
C13 O2 Li2 115.3(3)
C13 O2 Li1 141.8(3)
Li2 O2 Li1 84.0(3)
C31 O3 Li3 122.3(4)
C31 O3 Li2 115.1(3)
Li3 O3 Li2 112.2(3)
C31 O3 Li1 137.4(3)
Li3 O3 Li1 81.7(3)
Li2 O3 Li1 79.3(3)
P1 O4 Li1 166.1(3)
P2 O5 Li2 177.3(3)
P3 O6 Li3 169.5(3)
C39 N1 C38 117.4(8)
C39 N1 P1 121.6(5)
C38 N1 P1 120.8(7)
C41 N2 C40 109.2(8)
C41 N2 P1 125.7(7)
C40 N2 P1 123.1(5)
C42 N3 C43 112.7(8)
C42 N3 P1 124.5(8)
C43 N3 P1 121.2(5)
C45 N4 P2 124.5(7)
C45 N4 C44 124.3(7)
P2 N4 C44 109.7(8)
C47 N5 C46 115.2(5)
C47 N5 P2 119.5(5)
C46 N5 P2 125.1(5)
C48 N6 C49 99.4(8)
C48 N6 P2 126.1(6)
C49 N6 P2 116.1(6)
C50 N7 C51 115.1(6)
C50 N7 P3 124.0(5)
C51 N7 P3 119.4(4)
C53 N8 C52 116.0(7)
C53 N8 P3 122.4(6)
C52 N8 P3 121.5(6)
C55 N9 C54 107.1(8)
C55 N9 P3 123.0(7)
C54 N9 P3 129.7(6)
O1 C1 C2 121.0(3)
O1 C1 C6 120.2(3)
C2 C1 C6 118.8(3)
C3 C2 C1 118.0(4)
C3 C2 C14 120.6(4)
C1 C2 C14 121.4(3)
C2 C3 C4 124.6(4)
C5 C4 C3 116.5(4)
C5 C4 C18 121.1(4)
C3 C4 C18 122.3(4)
C4 C5 C6 122.6(4)
C5 C6 C1 119.4(4)
C5 C6 C7 120.2(4)
C1 C6 C7 120.3(3)
C8 C7 C6 115.5(3)
C8 C7 C22 112.4(3)
C6 C7 C22 111.7(3)
C9 C8 C13 120.3(3)
C9 C8 C7 119.6(3)
C13 C8 C7 120.0(3)
C8 C9 C10 122.9(4)
C11 C10 C9 116.0(4)
C11 C10 C23 123.4(4)
C9 C10 C23 120.5(4)
C10 C11 C12 124.2(4)
C11 C12 C13 118.7(4)
C11 C12 C27 121.3(4)
C13 C12 C27 120.0(4)
O2 C13 C12 122.1(4)
O2 C13 C8 120.1(3)
C12 C13 C8 117.8(4)
O2 C13 Li2 38.7(2)
C12 C13 Li2 126.1(3)
C8 C13 Li2 101.3(3)
C2 C14 C17 113.8(4)
C2 C14 C15 109.4(4)
C17 C14 C15 106.1(4)
C2 C14 C16 109.7(4)
C17 C14 C16 107.1(4)
C15 C14 C16 110.5(4)
C21 C18 C20 109.4(6)
C21 C18 C19 107.0(6)
C20 C18 C19 107.6(6)
C21 C18 C4 113.2(4)
C20 C18 C4 111.3(5)
C19 C18 C4 108.1(4)
C24 C23 C26 110.5(6)
C24 C23 C25 108.1(7)
C26 C23 C25 103.1(6)
C24 C23 C10 112.6(4)
C26 C23 C10 113.4(5)
C25 C23 C10 108.6(5)
C29 C27 C12 111.1(4)
C29 C27 C30 109.8(4)
C12 C27 C30 109.6(4)
C29 C27 C28 107.1(4)
C12 C27 C28 111.8(4)
C30 C27 C28 107.4(4)
O3 C31 C32 117.1(5)
O3 C31 Li2 37.5(2)
C32 C31 Li2 150.7(4)
C33 C32 C37 117.1(9)
C33 C32 C31 119.5(10)
C37 C32 C31 123.4(6)
C32 C33 C34 128.1(17)
C35 C34 C33 106.9(19)
C34 C35 C36 131.7(17)
C35 C36 C37 111.8(13)
C32 C37 C36 121.9(11)

loop_
_geom_bond_atom_site_label_1
_geom_bond_atom_site_label_2
_geom_bond_distance
Li1 O4 1.900(7)
Li1 O2 1.922(7)
Li1 O1 1.932(7)
Li1 O3 2.116(7)
Li1 Li2 2.539(9)
Li1 Li3 2.598(10)
Li2 O5 1.818(7)
Li2 O3 1.849(7)
Li2 O2 1.873(8)
Li2 C13 2.710(8)
Li2 C31 2.750(9)
Li2 Li3 3.063(10)
Li3 O6 1.838(8)
Li3 O3 1.841(8)
Li3 O1 1.861(7)
P1 O4 1.442(3)
P1 N1 1.611(6)
P1 N2 1.626(5)
P1 N3 1.639(6)
P2 O5 1.420(3)
P2 N4 1.508(7)
P2 N5 1.586(5)
P2 N6 1.693(7)
P3 O6 1.453(3)
P3 N9 1.583(5)
P3 N7 1.629(5)
P3 N8 1.639(5)
O1 C1 1.328(4)
O2 C13 1.316(4)
O3 C31 1.397(5)
N1 C39 1.402(8)
N1 C38 1.481(10)
N2 C41 1.342(11)
N2 C40 1.415(11)
N3 C42 1.446(10)
N3 C43 1.448(9)
N4 C45 1.390(11)
N4 C44 1.668(14)
N5 C47 1.444(7)
N5 C46 1.470(7)
N6 C48 1.341(9)
N6 C49 1.652(11)
N7 C50 1.426(9)
N7 C51 1.488(7)
N8 C53 1.401(9)
N8 C52 1.464(9)
N9 C55 1.294(11)
N9 C54 1.392(9)
C1 C2 1.414(5)
C1 C6 1.414(5)
C2 C3 1.382(5)
C2 C14 1.526(5)
C3 C4 1.387(6)
C4 C5 1.369(5)
C4 C18 1.546(6)
C5 C6 1.401(5)
C6 C7 1.522(5)
C7 C8 1.520(5)
C7 C22 1.538(5)
C8 C9 1.375(5)
C8 C13 1.421(5)
C9 C10 1.399(5)
C10 C11 1.377(5)
C10 C23 1.522(6)
C11 C12 1.397(5)
C12 C13 1.418(5)
C12 C27 1.540(6)
C14 C17 1.527(6)
C14 C15 1.532(6)
C14 C16 1.543(7)
C18 C21 1.476(8)
C18 C20 1.503(8)
C18 C19 1.531(8)
C23 C24 1.479(8)
C23 C26 1.482(8)
C23 C25 1.512(10)
C27 C29 1.531(6)
C27 C30 1.549(6)
C27 C28 1.554(6)
C31 C32 1.445(8)
C32 C33 1.336(10)
C32 C37 1.350(10)
C33 C34 1.42(2)
C34 C35 1.33(4)
C35 C36 1.39(2)
C36 C37 1.419(11)
